data_7036542
loop_
_publ_author_name
'Vasko, Petra'
'Kinnunen, Virva'
'O Moilanen, Jani'
'Roemmele, Tracey L.'
'Boer\'e, Ren\'e T'
'Konu, Jari'
'Tuononen, Heikki M.'

_publ_section_title
;
 Group 13 complexes of dipyridylmethane, a forgotten ligand in
 coordination chemistry.
;
_journal_issue 41
_journal_name_full 'Dalton transactions (Cambridge, England : 2003)'
_journal_page_first 18247
_journal_page_last 18259
_journal_paper_doi 10.1039/c5dt02830b
_journal_volume 44
_journal_year 2015
_chemical_formula_moiety 'C11 H10 Cl2 Ga N2, Cl4 Ga'
_chemical_formula_sum 'C11 H10 Cl6 Ga2 N2'
_chemical_formula_weight 522.35
_chemical_name_systematic
;
 ?
;
_space_group_IT_number 61
_symmetry_cell_setting orthorhombic
_symmetry_space_group_name_Hall '-P 2ac 2ab'
_symmetry_space_group_name_H-M 'P b c a'
_atom_sites_solution_hydrogens geom
_atom_sites_solution_primary direct
_atom_sites_solution_secondary difmap
_audit_creation_method SHELXL-97
_audit_update_record
;
2015-07-24 deposited with the CCDC.
2015-09-15 downloaded from the CCDC.
;
_cell_angle_alpha 90.000
_cell_angle_beta 90.000
_cell_angle_gamma 90.000
_cell_formula_units_Z 8
_cell_length_a 9.870(5)
_cell_length_b 14.980(5)
_cell_length_c 24.874(5)
_cell_measurement_reflns_used 6007
_cell_measurement_temperature 123(2)
_cell_measurement_theta_max 25.02
_cell_measurement_theta_min 2.60
_cell_volume 3678(2)
_computing_cell_refinement 'HKL Scalepack (Otwinowski & Minor 1997)'
_computing_data_collection 'Collect (Nonius BV, 1997-2000)'
_computing_data_reduction DENZO-SMN
_computing_molecular_graphics 'DIAMOND (Brandenburg & Berndt, 1999)'
_computing_publication_material 'WinGX v1.70-01 (L. J. Farrugia)'
_computing_structure_refinement 'SHELXL-97 (Sheldrick, 1997)'
_computing_structure_solution 'SHELXS-97 (Sheldrick, 1997)'
_diffrn_ambient_temperature 123(2)
_diffrn_measured_fraction_theta_full 0.992
_diffrn_measured_fraction_theta_max 0.992
_diffrn_measurement_device_type 'KappaCCD (Nonius, FR540C)'
_diffrn_measurement_method 'phi\omega scans'
_diffrn_radiation_monochromator 'horizonally mounted graphite crystal'
_diffrn_radiation_source 'Enraf Nonius FR590D, fine-focus sealed tube'
_diffrn_radiation_type MoK\a
_diffrn_radiation_wavelength 0.71069
_diffrn_reflns_av_R_equivalents 0.0215
_diffrn_reflns_av_sigmaI/netI 0.0258
_diffrn_reflns_limit_h_max 11
_diffrn_reflns_limit_h_min -11
_diffrn_reflns_limit_k_max 17
_diffrn_reflns_limit_k_min -17
_diffrn_reflns_limit_l_max 29
_diffrn_reflns_limit_l_min -29
_diffrn_reflns_number 6007
_diffrn_reflns_theta_full 25.02
_diffrn_reflns_theta_max 25.02
_diffrn_reflns_theta_min 2.60
_diffrn_standards_number 0
_exptl_absorpt_coefficient_mu 3.794
_exptl_absorpt_correction_T_max 0.6589
_exptl_absorpt_correction_T_min 0.4629
_exptl_absorpt_correction_type integration
_exptl_absorpt_process_details 'SADABS (SHELXTL-NT v5.1,   Bruker)'
_exptl_crystal_colour Colorless
_exptl_crystal_density_diffrn 1.887
_exptl_crystal_density_method 'not measured'
_exptl_crystal_description Block
_exptl_crystal_F_000 2032
_exptl_crystal_size_max 0.24
_exptl_crystal_size_mid 0.16
_exptl_crystal_size_min 0.12
_refine_diff_density_max 0.349
_refine_diff_density_min -0.336
_refine_diff_density_rms 0.077
_refine_ls_extinction_method none
_refine_ls_goodness_of_fit_ref 1.146
_refine_ls_hydrogen_treatment constr
_refine_ls_matrix_type full
_refine_ls_number_parameters 190
_refine_ls_number_reflns 3225
_refine_ls_number_restraints 0
_refine_ls_restrained_S_all 1.146
_refine_ls_R_factor_all 0.0390
_refine_ls_R_factor_gt 0.0287
_refine_ls_shift/su_max 0.000
_refine_ls_shift/su_mean 0.000
_refine_ls_structure_factor_coef Fsqd
_refine_ls_weighting_details 'calc w=1/[\s^2^(Fo^2^)+(0.0158P)^2^+7.9340P] where P=(Fo^2^+2Fc^2^)/3'
_refine_ls_weighting_scheme calc
_refine_ls_wR_factor_gt 0.0634
_refine_ls_wR_factor_ref 0.0684
_reflns_number_gt 2754
_reflns_number_total 3225
_reflns_threshold_expression >2\s(I)
_cod_data_source_file c5dt02830b2.cif
_cod_data_source_block 2c
_cod_depositor_comments
;
The following automatic conversions were performed:

'_symmetry_cell_setting' value 'Orthorhombic' changed to
'orthorhombic' according to
/usr/data/users/saulius/crontab/automatic-downloads/rss-feeds/RSC/lib/dictionaries/cif_core.dic
dictionary named 'cif_core.dic' version 2.4.2 from 2011-04-26.

'_exptl_absorpt_correction_type' value 'Integration' changed to
'integration' according to
/usr/data/users/saulius/crontab/automatic-downloads/rss-feeds/RSC/lib/dictionaries/cif_core.dic
dictionary named 'cif_core.dic' version 2.4.2 from 2011-04-26.

Automatic conversion script
Id: cif_fix_values 3271 2015-04-21 07:52:19Z andrius 

 Adding full bibliography for 7036540--7036544.cif.
;
_cod_database_code 7036542

loop_
_symmetry_equiv_pos_as_xyz
'x, y, z'
'-x+1/2, -y, z+1/2'
'x+1/2, -y+1/2, -z'
'-x, y+1/2, -z+1/2'
'-x, -y, -z'
'x-1/2, y, -z-1/2'
'-x-1/2, y-1/2, z'
'x, -y-1/2, z-1/2'

loop_
_atom_site_label
_atom_site_type_symbol
_atom_site_fract_x
_atom_site_fract_y
_atom_site_fract_z
_atom_site_U_iso_or_equiv
_atom_site_adp_type
_atom_site_occupancy
_atom_site_symmetry_multiplicity
_atom_site_calc_flag
_atom_site_refinement_flags
Ga1 Ga -0.02163(4) 0.07099(3) 0.162108(16) 0.02859(11) Uani 1 1 d .
Ga2 Ga 0.45819(4) 0.19769(3) 0.110761(16) 0.02874(11) Uani 1 1 d .
Cl1 Cl -0.23165(10) 0.03787(7) 0.15917(4) 0.0438(3) Uani 1 1 d .
Cl2 Cl 0.09905(10) -0.00391(7) 0.21623(4) 0.0402(2) Uani 1 1 d .
Cl3 Cl 0.37600(10) 0.12745(7) 0.17901(5) 0.0452(3) Uani 1 1 d .
Cl4 Cl 0.29579(9) 0.27383(6) 0.07287(4) 0.0381(2) Uani 1 1 d .
Cl5 Cl 0.61757(9) 0.28942(7) 0.13503(4) 0.0362(2) Uani 1 1 d .
Cl6 Cl 0.53269(10) 0.10672(8) 0.04932(5) 0.0550(3) Uani 1 1 d .
N1 N 0.0554(3) 0.0651(2) 0.08939(11) 0.0270(6) Uani 1 1 d .
N2 N 0.0035(3) 0.2006(2) 0.16720(12) 0.0304(7) Uani 1 1 d .
C1 C 0.1425(4) -0.0007(2) 0.07567(16) 0.0328(8) Uani 1 1 d .
H1 H 0.1625 -0.0465 0.1009 0.039 Uiso 1 1 calc R
C2 C 0.2026(4) -0.0023(3) 0.02570(16) 0.0364(9) Uani 1 1 d .
H2 H 0.2631 -0.0491 0.0162 0.044 Uiso 1 1 calc R
C3 C 0.1736(4) 0.0649(3) -0.01037(15) 0.0356(9) Uani 1 1 d .
H3 H 0.2143 0.0652 -0.0450 0.043 Uiso 1 1 calc R
C4 C 0.0851(4) 0.1313(3) 0.00428(15) 0.0346(9) Uani 1 1 d .
H4 H 0.0642 0.1776 -0.0204 0.042 Uiso 1 1 calc R
C5 C 0.0261(3) 0.1312(2) 0.05481(14) 0.0278(8) Uani 1 1 d .
C6 C -0.0709(4) 0.2027(3) 0.07378(15) 0.0334(9) Uani 1 1 d .
H6A H -0.0831 0.2469 0.0446 0.040 Uiso 1 1 calc R
H6B H -0.1602 0.1750 0.0809 0.040 Uiso 1 1 calc R
C7 C -0.0247(3) 0.2506(2) 0.12358(14) 0.0277(8) Uani 1 1 d .
C8 C -0.0082(4) 0.3423(3) 0.12560(17) 0.0357(9) Uani 1 1 d .
H8 H -0.0295 0.3777 0.0951 0.043 Uiso 1 1 calc R
C9 C 0.0391(4) 0.3821(3) 0.17186(18) 0.0424(10) Uani 1 1 d .
H9 H 0.0493 0.4451 0.1737 0.051 Uiso 1 1 calc R
C10 C 0.0713(4) 0.3296(3) 0.21540(17) 0.0423(10) Uani 1 1 d .
H10 H 0.1065 0.3557 0.2473 0.051 Uiso 1 1 calc R
C11 C 0.0523(4) 0.2395(3) 0.21235(16) 0.0384(9) Uani 1 1 d .
H11 H 0.0737 0.2034 0.2425 0.046 Uiso 1 1 calc R

loop_
_atom_site_aniso_label
_atom_site_aniso_U_11
_atom_site_aniso_U_22
_atom_site_aniso_U_33
_atom_site_aniso_U_23
_atom_site_aniso_U_13
_atom_site_aniso_U_12
Ga1 0.0325(2) 0.0271(2) 0.0261(2) -0.00163(17) 0.00721(16) -0.00468(17)
Ga2 0.0228(2) 0.0282(2) 0.0352(2) -0.00702(18) 0.00361(16) -0.00174(16)
Cl1 0.0329(5) 0.0465(6) 0.0521(6) -0.0007(5) 0.0124(4) -0.0085(4)
Cl2 0.0476(6) 0.0379(5) 0.0350(5) 0.0083(4) -0.0018(4) -0.0082(5)
Cl3 0.0438(6) 0.0349(5) 0.0570(6) 0.0086(5) 0.0096(5) -0.0067(4)
Cl4 0.0258(4) 0.0391(5) 0.0494(6) -0.0039(5) -0.0028(4) -0.0006(4)
Cl5 0.0303(5) 0.0426(5) 0.0358(5) -0.0035(4) -0.0006(4) -0.0114(4)
Cl6 0.0357(6) 0.0655(8) 0.0636(7) -0.0363(6) 0.0028(5) 0.0094(5)
N1 0.0263(15) 0.0291(16) 0.0255(15) -0.0050(13) 0.0015(12) -0.0066(13)
N2 0.0325(16) 0.0311(17) 0.0275(16) -0.0059(14) 0.0074(13) -0.0030(14)
C1 0.034(2) 0.0271(19) 0.038(2) -0.0067(17) 0.0051(17) -0.0028(16)
C2 0.032(2) 0.041(2) 0.037(2) -0.0127(19) 0.0085(16) -0.0026(17)
C3 0.032(2) 0.048(2) 0.0265(19) -0.0111(19) 0.0063(16) -0.0171(19)
C4 0.034(2) 0.043(2) 0.0265(19) -0.0017(17) 0.0001(16) -0.0078(18)
C5 0.0210(17) 0.033(2) 0.0291(19) -0.0016(16) -0.0017(14) -0.0083(15)
C6 0.0322(19) 0.035(2) 0.033(2) -0.0015(17) -0.0006(16) 0.0035(17)
C7 0.0219(17) 0.0295(19) 0.0318(19) -0.0017(16) 0.0056(15) 0.0040(15)
C8 0.032(2) 0.030(2) 0.046(2) 0.0015(18) 0.0112(17) 0.0065(16)
C9 0.046(2) 0.028(2) 0.054(3) -0.009(2) 0.013(2) 0.0024(18)
C10 0.053(3) 0.034(2) 0.039(2) -0.0137(19) 0.0075(19) 0.000(2)
C11 0.050(2) 0.034(2) 0.031(2) -0.0066(18) 0.0063(18) 0.0014(19)

loop_
_atom_type_symbol
_atom_type_description
_atom_type_scat_dispersion_real
_atom_type_scat_dispersion_imag
_atom_type_scat_source
C C 0.0033 0.0016 'International Tables Vol C Tables 4.2.6.8 and 6.1.1.4'
H H 0.0000 0.0000 'International Tables Vol C Tables 4.2.6.8 and 6.1.1.4'
N N 0.0061 0.0033 'International Tables Vol C Tables 4.2.6.8 and 6.1.1.4'
Cl Cl 0.1484 0.1585 'International Tables Vol C Tables 4.2.6.8 and 6.1.1.4'
Ga Ga 0.2307 1.6083 'International Tables Vol C Tables 4.2.6.8 and 6.1.1.4'

loop_
_geom_angle_atom_site_label_1
_geom_angle_atom_site_label_2
_geom_angle_atom_site_label_3
_geom_angle
N2 Ga1 N1 93.17(12)
N2 Ga1 Cl2 114.34(10)
N1 Ga1 Cl2 110.11(10)
N2 Ga1 Cl1 110.81(10)
N1 Ga1 Cl1 109.51(9)
Cl2 Ga1 Cl1 116.42(5)
Cl3 Ga2 Cl5 111.23(5)
Cl3 Ga2 Cl6 112.01(5)
Cl5 Ga2 Cl6 110.26(5)
Cl3 Ga2 Cl4 108.60(5)
Cl5 Ga2 Cl4 108.73(5)
Cl6 Ga2 Cl4 105.80(5)
C5 N1 C1 120.8(3)
C5 N1 Ga1 118.3(2)
C1 N1 Ga1 120.8(3)
C7 N2 C11 120.1(3)
C7 N2 Ga1 118.2(2)
C11 N2 Ga1 121.7(3)
N1 C1 C2 121.0(4)
N1 C1 H1 119.5
C2 C1 H1 119.5
C1 C2 C3 119.0(4)
C1 C2 H2 120.5
C3 C2 H2 120.5
C4 C3 C2 119.2(4)
C4 C3 H3 120.4
C2 C3 H3 120.4
C3 C4 C5 120.5(4)
C3 C4 H4 119.7
C5 C4 H4 119.7
N1 C5 C4 119.4(4)
N1 C5 C6 117.3(3)
C4 C5 C6 123.2(4)
C7 C6 C5 113.8(3)
C7 C6 H6A 108.8
C5 C6 H6A 108.8
C7 C6 H6B 108.8
C5 C6 H6B 108.8
H6A C6 H6B 107.7
N2 C7 C8 119.9(3)
N2 C7 C6 117.5(3)
C8 C7 C6 122.6(3)
C9 C8 C7 120.0(4)
C9 C8 H8 120.0
C7 C8 H8 120.0
C10 C9 C8 119.2(4)
C10 C9 H9 120.4
C8 C9 H9 120.4
C11 C10 C9 119.4(4)
C11 C10 H10 120.3
C9 C10 H10 120.3
N2 C11 C10 121.4(4)
N2 C11 H11 119.3
C10 C11 H11 119.3

loop_
_geom_bond_atom_site_label_1
_geom_bond_atom_site_label_2
_geom_bond_distance
Ga1 N2 1.961(3)
Ga1 N1 1.964(3)
Ga1 Cl2 2.1190(12)
Ga1 Cl1 2.1327(15)
Ga2 Cl3 2.1557(11)
Ga2 Cl5 2.1742(12)
Ga2 Cl6 2.1757(11)
Ga2 Cl4 2.1814(12)
N1 C5 1.343(5)
N1 C1 1.352(5)
N2 C7 1.347(5)
N2 C11 1.354(5)
C1 C2 1.378(5)
C1 H1 0.9500
C2 C3 1.379(6)
C2 H2 0.9500
C3 C4 1.373(6)
C3 H3 0.9500
C4 C5 1.385(5)
C4 H4 0.9500
C5 C6 1.513(5)
C6 C7 1.502(5)
C6 H6A 0.9900
C6 H6B 0.9900
C7 C8 1.385(5)
C8 C9 1.378(6)
C8 H8 0.9500
C9 C10 1.377(6)
C9 H9 0.9500
C10 C11 1.364(6)
C10 H10 0.9500
C11 H11 0.9500

loop_
_geom_torsion_atom_site_label_1
_geom_torsion_atom_site_label_2
_geom_torsion_atom_site_label_3
_geom_torsion_atom_site_label_4
_geom_torsion
N2 Ga1 N1 C5 -38.6(3)
Cl2 Ga1 N1 C5 -156.0(2)
Cl1 Ga1 N1 C5 74.8(2)
N2 Ga1 N1 C1 137.2(3)
Cl2 Ga1 N1 C1 19.8(3)
Cl1 Ga1 N1 C1 -109.4(3)
N1 Ga1 N2 C7 41.1(3)
Cl2 Ga1 N2 C7 154.9(2)
Cl1 Ga1 N2 C7 -71.1(3)
N1 Ga1 N2 C11 -136.5(3)
Cl2 Ga1 N2 C11 -22.8(3)
Cl1 Ga1 N2 C11 111.2(3)
C5 N1 C1 C2 -0.6(5)
Ga1 N1 C1 C2 -176.3(3)
N1 C1 C2 C3 0.5(6)
C1 C2 C3 C4 -0.4(5)
C2 C3 C4 C5 0.4(5)
C1 N1 C5 C4 0.6(5)
Ga1 N1 C5 C4 176.4(3)
C1 N1 C5 C6 -179.2(3)
Ga1 N1 C5 C6 -3.3(4)
C3 C4 C5 N1 -0.5(5)
C3 C4 C5 C6 179.3(3)
N1 C5 C6 C7 58.3(4)
C4 C5 C6 C7 -121.4(4)
C11 N2 C7 C8 -2.3(5)
Ga1 N2 C7 C8 180.0(3)
C11 N2 C7 C6 176.6(3)
Ga1 N2 C7 C6 -1.1(4)
C5 C6 C7 N2 -55.6(4)
C5 C6 C7 C8 123.3(4)
N2 C7 C8 C9 1.1(5)
C6 C7 C8 C9 -177.7(3)
C7 C8 C9 C10 1.0(6)
C8 C9 C10 C11 -1.8(6)
C7 N2 C11 C10 1.5(6)
Ga1 N2 C11 C10 179.1(3)
C9 C10 C11 N2 0.6(6)
